data_1503991
loop_
_publ_author_name
'Tang, Yuchen'
'Fettinger, James C.'
'Shaw, Jared T.'

_publ_section_title
;
 One-step synthesis of complex nitrogen heterocycles from imines and
 alkyl-substituted maleic anhydrides.
;
_journal_issue 17
_journal_name_full 'Organic letters'
_journal_page_first 3802
_journal_page_last 3805
_journal_paper_doi 10.1021/ol901018k
_journal_volume 11
_journal_year 2009
_chemical_formula_moiety 'C19 H21 N O5'
_chemical_formula_sum 'C19 H21 N O5'
_chemical_formula_weight 343.37
_chemical_name_systematic
; 
 ? 
;
_space_group_IT_number 14
_symmetry_cell_setting monoclinic
_symmetry_space_group_name_Hall '-P 2ybc'
_symmetry_space_group_name_H-M 'P 1 21/c 1'
_atom_sites_solution_hydrogens geom
_atom_sites_solution_primary direct
_atom_sites_solution_secondary difmap
_audit_creation_method SHELXL-97
_cell_angle_alpha 90.00
_cell_angle_beta 102.909(1)
_cell_angle_gamma 90.00
_cell_formula_units_Z 4
_cell_length_a 14.7842(9)
_cell_length_b 14.5452(9)
_cell_length_c 7.6305(5)
_cell_measurement_reflns_used 6066
_cell_measurement_temperature 90(2)
_cell_measurement_theta_max 27.46
_cell_measurement_theta_min 2.80
_cell_volume 1599.39(17)
_computing_cell_refinement 'SAINT (7.46A) (Bruker, 2006)'
_computing_data_collection 'SMART (Version 5.054) (Bruker, 2002)'
_computing_data_reduction 'SAINT (7.46A) (Bruker, 2006)'
_computing_molecular_graphics 'SHELXTL 5.1, XP (Sheldrick, 1994)'
_computing_publication_material SHELXL97
_computing_structure_refinement 'SHELXL-97 (Sheldrick, 2008)'
_computing_structure_solution 'SHELXS-97 (Sheldrick, 2008)'
_diffrn_ambient_temperature 90(2)
_diffrn_measured_fraction_theta_full 1.000
_diffrn_measured_fraction_theta_max 1.000
_diffrn_measurement_device_type 'Bruker SMART1000 CCD'
_diffrn_measurement_method '\f and \w scans'
_diffrn_radiation_monochromator graphite
_diffrn_radiation_source 'fine-focus sealed tube'
_diffrn_radiation_type MoK\a
_diffrn_radiation_wavelength 0.71073
_diffrn_reflns_av_R_equivalents 0.0380
_diffrn_reflns_av_sigmaI/netI 0.0273
_diffrn_reflns_limit_h_max 19
_diffrn_reflns_limit_h_min -19
_diffrn_reflns_limit_k_max 18
_diffrn_reflns_limit_k_min -18
_diffrn_reflns_limit_l_max 9
_diffrn_reflns_limit_l_min -9
_diffrn_reflns_number 14284
_diffrn_reflns_theta_full 27.50
_diffrn_reflns_theta_max 27.50
_diffrn_reflns_theta_min 1.41
_exptl_absorpt_coefficient_mu 0.103
_exptl_absorpt_correction_T_max 0.9975
_exptl_absorpt_correction_T_min 0.9727
_exptl_absorpt_correction_type numerical
_exptl_absorpt_process_details 'SADABS 2008/2 (Sheldrick, 2008)'
_exptl_crystal_colour Yellow
_exptl_crystal_density_diffrn 1.426
_exptl_crystal_density_method 'not measured'
_exptl_crystal_description Plate
_exptl_crystal_F_000 728
_exptl_crystal_size_max 0.266
_exptl_crystal_size_mid 0.126
_exptl_crystal_size_min 0.040
_refine_diff_density_max 0.261
_refine_diff_density_min -0.256
_refine_diff_density_rms 0.053
_refine_ls_extinction_method none
_refine_ls_goodness_of_fit_ref 1.059
_refine_ls_hydrogen_treatment refall
_refine_ls_matrix_type full
_refine_ls_number_parameters 310
_refine_ls_number_reflns 3665
_refine_ls_number_restraints 0
_refine_ls_restrained_S_all 1.059
_refine_ls_R_factor_all 0.0564
_refine_ls_R_factor_gt 0.0360
_refine_ls_shift/su_max 0.001
_refine_ls_shift/su_mean 0.000
_refine_ls_structure_factor_coef Fsqd
_refine_ls_weighting_details 'calc w=1/[\s^2^(Fo^2^)+(0.0554P)^2^+0.1861P] where P=(Fo^2^+2Fc^2^)/3'
_refine_ls_weighting_scheme calc
_refine_ls_wR_factor_gt 0.0908
_refine_ls_wR_factor_ref 0.0986
_reflns_number_gt 2780
_reflns_number_total 3665
_reflns_threshold_expression >2sigma(I)
_cod_data_source_file ol901018k_si_009.cif
_cod_data_source_block jf1772fmi
_cod_depositor_comments
;
The following automatic conversions were performed:

'_symmetry_cell_setting' value 'Monoclinic' changed to 'monoclinic'
according to /home/saulius/struct/CIF-dictionaries/cif_core.dic
dictionary named 'cif_core.dic' version 2.4.2 from
2011-04-26.

'_exptl_absorpt_correction_type' value 'Numerical'
changed to 'numerical' according to
/home/saulius/struct/CIF-dictionaries/cif_core.dic dictionary named
'cif_core.dic' version 2.4.2 from 2011-04-26.

Automatic conversion script
Id: cif_fix_values 1715 2011-07-08 13:25:40Z adriana 
;
_cod_original_sg_symbol_H-M 'P 21/c'
_cod_database_code 1503991

loop_
_symmetry_equiv_pos_as_xyz
'x, y, z'
'-x, y+1/2, -z+1/2'
'-x, -y, -z'
'x, -y-1/2, z-1/2'

loop_
_atom_site_label
_atom_site_type_symbol
_atom_site_fract_x
_atom_site_fract_y
_atom_site_fract_z
_atom_site_U_iso_or_equiv
_atom_site_adp_type
_atom_site_occupancy
_atom_site_symmetry_multiplicity
_atom_site_calc_flag
N1 N 0.70947(7) 0.09849(7) 0.41092(14) 0.0156(2) Uani 1 1 d
H1 H 0.6586(11) 0.0749(12) 0.442(2) 0.030(4) Uiso 1 1 d
C1 C 0.76748(9) 0.04353(9) 0.31899(19) 0.0173(3) Uani 1 1 d
H1A H 0.7423(10) 0.0518(10) 0.189(2) 0.020(4) Uiso 1 1 d
H1B H 0.7609(11) -0.0210(11) 0.350(2) 0.023(4) Uiso 1 1 d
C2 C 0.86744(9) 0.07514(9) 0.37147(18) 0.0167(3) Uani 1 1 d
H2A H 0.9040(10) 0.0464(10) 0.293(2) 0.020(4) Uiso 1 1 d
H2B H 0.8930(10) 0.0554(10) 0.494(2) 0.021(4) Uiso 1 1 d
C3 C 0.87222(8) 0.17834(8) 0.35632(16) 0.0144(3) Uani 1 1 d
C4 C 0.95191(8) 0.21956(9) 0.32263(17) 0.0153(3) Uani 1 1 d
H4 H 1.0017(11) 0.1800(11) 0.306(2) 0.021(4) Uiso 1 1 d
C5 C 0.95918(8) 0.31392(9) 0.31234(16) 0.0155(3) Uani 1 1 d
O5 O 1.03329(6) 0.35950(6) 0.27768(13) 0.0196(2) Uani 1 1 d
C6 C 0.88445(9) 0.37008(8) 0.33577(16) 0.0150(3) Uani 1 1 d
O6 O 0.89849(6) 0.46219(6) 0.32090(13) 0.0199(2) Uani 1 1 d
C7 C 0.80531(9) 0.32968(8) 0.36751(16) 0.0149(3) Uani 1 1 d
H7 H 0.7535(10) 0.3682(10) 0.3771(19) 0.017(4) Uiso 1 1 d
C8 C 0.79824(8) 0.23323(8) 0.37949(16) 0.0136(3) Uani 1 1 d
C9 C 0.71609(8) 0.18952(9) 0.42429(16) 0.0137(2) Uani 1 1 d
C10 C 0.64629(8) 0.24125(9) 0.47820(16) 0.0145(3) Uani 1 1 d
H10 H 0.6511(10) 0.3072(12) 0.479(2) 0.024(4) Uiso 1 1 d
C11 C 0.56693(8) 0.20415(9) 0.52060(16) 0.0146(3) Uani 1 1 d
O11 O 0.55666(6) 0.11661(6) 0.53618(13) 0.0196(2) Uani 1 1 d
C12 C 0.49169(8) 0.26781(8) 0.54272(16) 0.0141(3) Uani 1 1 d
C13 C 0.50500(9) 0.37100(8) 0.53888(19) 0.0166(3) Uani 1 1 d
H13A H 0.5093(10) 0.3897(11) 0.415(2) 0.024(4) Uiso 1 1 d
H13B H 0.5630(11) 0.3912(11) 0.625(2) 0.025(4) Uiso 1 1 d
C14 C 0.41866(9) 0.41087(9) 0.5924(2) 0.0203(3) Uani 1 1 d
H14A H 0.3966(11) 0.4670(11) 0.527(2) 0.025(4) Uiso 1 1 d
H14B H 0.4336(11) 0.4255(11) 0.726(2) 0.027(4) Uiso 1 1 d
C15 C 0.34660(9) 0.33358(9) 0.55489(19) 0.0178(3) Uani 1 1 d
H15A H 0.3065(11) 0.3308(10) 0.650(2) 0.023(4) Uiso 1 1 d
H15B H 0.3028(11) 0.3406(10) 0.434(2) 0.024(4) Uiso 1 1 d
C16 C 0.40365(8) 0.24745(8) 0.55219(16) 0.0141(3) Uani 1 1 d
C17 C 0.35291(9) 0.15841(9) 0.54723(17) 0.0158(3) Uani 1 1 d
O17 O 0.26866(6) 0.15992(6) 0.52917(14) 0.0228(2) Uani 1 1 d
C18 C 1.10872(9) 0.30441(10) 0.2462(2) 0.0204(3) Uani 1 1 d
H18A H 1.1397(10) 0.2709(10) 0.356(2) 0.020(4) Uiso 1 1 d
H18B H 1.1523(12) 0.3483(11) 0.212(2) 0.029(4) Uiso 1 1 d
H18C H 1.0847(10) 0.2611(11) 0.147(2) 0.023(4) Uiso 1 1 d
O18 O 0.39922(6) 0.08068(6) 0.56503(13) 0.0210(2) Uani 1 1 d
H18 H 0.4715(14) 0.0952(15) 0.558(3) 0.062(6) Uiso 1 1 d
C19 C 0.82539(10) 0.52246(9) 0.3414(2) 0.0213(3) Uani 1 1 d
H19A H 0.7672(12) 0.5097(11) 0.254(2) 0.026(4) Uiso 1 1 d
H19B H 0.8478(11) 0.5834(12) 0.321(2) 0.026(4) Uiso 1 1 d
H19C H 0.8136(11) 0.5168(11) 0.462(2) 0.029(4) Uiso 1 1 d

loop_
_atom_site_aniso_label
_atom_site_aniso_U_11
_atom_site_aniso_U_22
_atom_site_aniso_U_33
_atom_site_aniso_U_23
_atom_site_aniso_U_13
_atom_site_aniso_U_12
N1 0.0127(5) 0.0143(5) 0.0213(6) 0.0002(4) 0.0069(4) -0.0004(4)
C1 0.0166(6) 0.0134(6) 0.0238(7) -0.0023(5) 0.0087(5) -0.0006(5)
C2 0.0158(6) 0.0140(6) 0.0216(7) 0.0010(5) 0.0068(5) 0.0016(5)
C3 0.0137(6) 0.0149(6) 0.0141(6) 0.0002(5) 0.0021(5) -0.0007(5)
C4 0.0127(6) 0.0169(6) 0.0166(6) 0.0000(5) 0.0038(5) 0.0020(5)
C5 0.0127(6) 0.0181(7) 0.0160(6) 0.0001(5) 0.0039(5) -0.0035(5)
O5 0.0128(4) 0.0188(5) 0.0291(5) 0.0000(4) 0.0089(4) -0.0034(4)
C6 0.0167(6) 0.0129(6) 0.0152(6) 0.0005(4) 0.0030(5) -0.0019(5)
O6 0.0199(5) 0.0129(5) 0.0296(5) -0.0003(4) 0.0113(4) -0.0024(4)
C7 0.0140(6) 0.0157(6) 0.0154(6) -0.0007(5) 0.0041(5) 0.0013(5)
C8 0.0122(6) 0.0158(6) 0.0128(6) 0.0000(4) 0.0027(5) -0.0009(5)
C9 0.0131(6) 0.0139(6) 0.0129(6) 0.0006(4) 0.0005(4) -0.0005(5)
C10 0.0137(6) 0.0129(6) 0.0166(6) -0.0009(5) 0.0028(5) -0.0007(5)
C11 0.0140(6) 0.0148(6) 0.0148(6) -0.0015(5) 0.0028(5) 0.0000(5)
O11 0.0168(5) 0.0117(5) 0.0328(5) 0.0010(4) 0.0111(4) -0.0003(3)
C12 0.0150(6) 0.0122(6) 0.0149(6) 0.0003(4) 0.0030(5) -0.0010(5)
C13 0.0147(6) 0.0121(6) 0.0226(7) 0.0005(5) 0.0036(5) -0.0013(5)
C14 0.0170(6) 0.0117(6) 0.0323(8) -0.0011(5) 0.0058(5) 0.0010(5)
C15 0.0140(6) 0.0128(6) 0.0270(7) -0.0001(5) 0.0053(5) 0.0010(5)
C16 0.0147(6) 0.0125(6) 0.0155(6) 0.0002(4) 0.0042(5) 0.0008(5)
C17 0.0153(6) 0.0141(6) 0.0197(6) -0.0001(5) 0.0077(5) -0.0014(5)
O17 0.0148(5) 0.0178(5) 0.0376(6) 0.0016(4) 0.0096(4) -0.0020(4)
C18 0.0119(6) 0.0244(7) 0.0263(7) 0.0021(6) 0.0073(5) -0.0002(6)
O18 0.0175(5) 0.0119(4) 0.0370(6) 0.0003(4) 0.0131(4) -0.0007(4)
C19 0.0230(7) 0.0129(7) 0.0304(8) 0.0011(5) 0.0110(6) 0.0007(5)

loop_
_atom_type_symbol
_atom_type_description
_atom_type_scat_dispersion_real
_atom_type_scat_dispersion_imag
_atom_type_scat_source
C C 0.0033 0.0016 'International Tables Vol C Tables 4.2.6.8 and 6.1.1.4'
H H 0.0000 0.0000 'International Tables Vol C Tables 4.2.6.8 and 6.1.1.4'
N N 0.0061 0.0033 'International Tables Vol C Tables 4.2.6.8 and 6.1.1.4'
O O 0.0106 0.0060 'International Tables Vol C Tables 4.2.6.8 and 6.1.1.4'

loop_
_geom_angle_atom_site_label_1
_geom_angle_atom_site_label_2
_geom_angle_atom_site_label_3
_geom_angle
C9 N1 C1 122.71(11)
C9 N1 H1 114.1(11)
C1 N1 H1 121.9(11)
N1 C1 C2 110.47(10)
N1 C1 H1A 106.7(9)
C2 C1 H1A 110.8(9)
N1 C1 H1B 107.8(9)
C2 C1 H1B 111.8(9)
H1A C1 H1B 109.2(12)
C3 C2 C1 109.98(10)
C3 C2 H2A 109.5(9)
C1 C2 H2A 110.2(9)
C3 C2 H2B 110.7(9)
C1 C2 H2B 108.2(9)
H2A C2 H2B 108.3(12)
C4 C3 C8 119.65(11)
C4 C3 C2 119.83(11)
C8 C3 C2 120.51(11)
C5 C4 C3 121.15(11)
C5 C4 H4 120.9(9)
C3 C4 H4 118.0(9)
O5 C5 C4 125.01(11)
O5 C5 C6 115.44(11)
C4 C5 C6 119.55(11)
C5 O5 C18 116.82(10)
O6 C6 C7 125.74(11)
O6 C6 C5 114.72(11)
C7 C6 C5 119.53(11)
C6 O6 C19 117.46(10)
C6 C7 C8 120.88(11)
C6 C7 H7 119.0(8)
C8 C7 H7 120.1(8)
C3 C8 C7 119.25(11)
C3 C8 C9 119.39(11)
C7 C8 C9 121.30(11)
N1 C9 C10 120.48(11)
N1 C9 C8 117.45(11)
C10 C9 C8 122.07(11)
C11 C10 C9 124.74(12)
C11 C10 H10 116.7(9)
C9 C10 H10 118.4(9)
O11 C11 C10 121.72(11)
O11 C11 C12 119.86(11)
C10 C11 C12 118.40(11)
C11 O11 H18 111.9(9)
C16 C12 C11 128.58(11)
C16 C12 C13 110.41(11)
C11 C12 C13 120.76(11)
C12 C13 C14 104.44(10)
C12 C13 H13A 108.9(9)
C14 C13 H13A 112.3(9)
C12 C13 H13B 112.0(9)
C14 C13 H13B 110.8(9)
H13A C13 H13B 108.4(12)
C15 C14 C13 104.92(10)
C15 C14 H14A 112.4(9)
C13 C14 H14A 112.6(9)
C15 C14 H14B 109.2(9)
C13 C14 H14B 109.7(9)
H14A C14 H14B 108.0(13)
C16 C15 C14 104.11(10)
C16 C15 H15A 112.7(8)
C14 C15 H15A 112.4(8)
C16 C15 H15B 108.5(8)
C14 C15 H15B 112.0(9)
H15A C15 H15B 107.2(13)
C12 C16 C17 132.27(11)
C12 C16 C15 111.44(11)
C17 C16 C15 116.12(10)
O17 C17 O18 121.45(12)
O17 C17 C16 118.74(11)
O18 C17 C16 119.80(11)
O5 C18 H18A 111.4(9)
O5 C18 H18B 105.1(10)
H18A C18 H18B 109.6(12)
O5 C18 H18C 108.9(9)
H18A C18 H18C 110.7(12)
H18B C18 H18C 110.9(13)
C17 O18 H18 108.6(11)
O6 C19 H19A 112.4(9)
O6 C19 H19B 104.5(9)
H19A C19 H19B 110.1(13)
O6 C19 H19C 110.5(10)
H19A C19 H19C 107.9(14)
H19B C19 H19C 111.4(13)

loop_
_geom_bond_atom_site_label_1
_geom_bond_atom_site_label_2
_geom_bond_distance
N1 C9 1.3299(16)
N1 C1 1.4613(16)
N1 H1 0.905(17)
C1 C2 1.5137(18)
C1 H1A 0.989(15)
C1 H1B 0.979(16)
C2 C3 1.5083(17)
C2 H2A 0.986(15)
C2 H2B 0.970(15)
C3 C4 1.3961(17)
C3 C8 1.3968(17)
C4 C5 1.3803(18)
C4 H4 0.965(16)
C5 O5 1.3562(14)
C5 C6 1.4170(18)
O5 C18 1.4361(16)
C6 O6 1.3643(15)
C6 C7 1.3783(18)
O6 C19 1.4271(16)
C7 C8 1.4113(17)
C7 H7 0.965(15)
C8 C9 1.4769(17)
C9 C10 1.4107(17)
C10 C11 1.3935(17)
C10 H10 0.962(17)
C11 O11 1.2908(15)
C11 C12 1.4857(17)
O11 H18 1.34(2)
C12 C16 1.3524(17)
C12 C13 1.5149(17)
C13 C14 1.5381(18)
C13 H13A 1.002(16)
C13 H13B 1.002(16)
C14 C15 1.5313(18)
C14 H14A 0.974(16)
C14 H14B 1.015(16)
C15 C16 1.5129(17)
C15 H15A 1.035(16)
C15 H15B 1.009(16)
C16 C17 1.4929(17)
C17 O17 1.2225(15)
C17 O18 1.3128(15)
C18 H18A 0.986(15)
C18 H18B 0.982(17)
C18 H18C 0.989(16)
O18 H18 1.10(2)
C19 H19A 0.979(17)
C19 H19B 0.971(17)
C19 H19C 0.974(17)

loop_
_geom_hbond_atom_site_label_D
_geom_hbond_atom_site_label_H
_geom_hbond_atom_site_label_A
_geom_hbond_distance_DH
_geom_hbond_distance_HA
_geom_hbond_distance_DA
_geom_hbond_angle_DHA
_geom_hbond_site_symmetry_A
N1 H1 O11 0.905(17) 1.908(17) 2.6555(14) 138.6(15) .
N1 H1 O18 0.905(17) 2.415(17) 3.0886(14) 131.3(14) 3_656
O18 H18 O11 1.10(2) 1.34(2) 2.4431(12) 175.2(19) .
